data_7036550
loop_
_publ_author_name
'Hasheminasab, A.'
'Rhoda, H. M.'
'Crandall, L. A.'
'Ayers, J. T.'
'Nemykin, V. N.'
'Herrick, R. S.'
'Ziegler, C. J.'

_publ_section_title
;
 Hydrazine-mediated strongly coupled Re(CO)3 dimers.
;
_journal_issue 39
_journal_name_full 'Dalton transactions (Cambridge, England : 2003)'
_journal_page_first 17268
_journal_page_last 17277
_journal_paper_doi 10.1039/c5dt02821c
_journal_volume 44
_journal_year 2015
_chemical_formula_sum 'C18 H10 Cl2 N4 O6 Re2'
_chemical_formula_weight 821.60
_chemical_name_systematic
; 
 ? 
;
_space_group_IT_number 13
_symmetry_cell_setting monoclinic
_symmetry_space_group_name_Hall '-P 2yc'
_symmetry_space_group_name_H-M 'P 1 2/c 1'
_atom_sites_solution_hydrogens geom
_atom_sites_solution_primary direct
_atom_sites_solution_secondary difmap
_audit_creation_method SHELXL-97
_audit_update_record
;
2015-07-24 deposited with the CCDC.
2015-09-03 downloaded from the CCDC.
;
_cell_angle_alpha 90.00
_cell_angle_beta 96.727(5)
_cell_angle_gamma 90.00
_cell_formula_units_Z 4
_cell_length_a 14.4660(9)
_cell_length_b 11.4063(8)
_cell_length_c 12.9730(10)
_cell_measurement_reflns_used 6333
_cell_measurement_temperature 100(2)
_cell_measurement_theta_max 65.46
_cell_measurement_theta_min 7.30
_cell_volume 2125.9(3)
_computing_cell_refinement 'Bruker SAINT'
_computing_data_collection 'Bruker APEX2'
_computing_data_reduction 'Bruker SAINT'
_computing_molecular_graphics 'Bruker SHELXTL'
_computing_publication_material 'Bruker SHELXTL'
_computing_structure_refinement 'SHELXL-97 (Sheldrick, 2008)'
_computing_structure_solution 'SHELXS-97 (Sheldrick, 2008)'
_diffrn_ambient_temperature 100(2)
_diffrn_measured_fraction_theta_full 0.975
_diffrn_measured_fraction_theta_max 0.975
_diffrn_measurement_device_type 'Bruker APEX-II CCD'
_diffrn_measurement_method '\f and \w scans'
_diffrn_radiation_monochromator graphite
_diffrn_radiation_source 'fine-focus sealed tube'
_diffrn_radiation_type CuK\a
_diffrn_radiation_wavelength 1.54178
_diffrn_reflns_av_R_equivalents 0.0630
_diffrn_reflns_av_sigmaI/netI 0.0488
_diffrn_reflns_limit_h_max 16
_diffrn_reflns_limit_h_min -16
_diffrn_reflns_limit_k_max 12
_diffrn_reflns_limit_k_min -13
_diffrn_reflns_limit_l_max 14
_diffrn_reflns_limit_l_min -10
_diffrn_reflns_number 13976
_diffrn_reflns_theta_full 62.00
_diffrn_reflns_theta_max 62.00
_diffrn_reflns_theta_min 7.29
_exptl_absorpt_coefficient_mu 24.653
_exptl_absorpt_correction_T_max 0.2810
_exptl_absorpt_correction_T_min 0.1265
_exptl_absorpt_correction_type multi-scan
_exptl_absorpt_process_details SADABS
_exptl_crystal_colour red
_exptl_crystal_density_diffrn 2.567
_exptl_crystal_density_meas ?
_exptl_crystal_density_method 'not measured'
_exptl_crystal_description Needle
_exptl_crystal_F_000 1512
_exptl_crystal_size_max 0.14
_exptl_crystal_size_mid 0.11
_exptl_crystal_size_min 0.07
_refine_diff_density_max 2.360
_refine_diff_density_min -2.780
_refine_diff_density_rms 0.262
_refine_ls_extinction_method none
_refine_ls_goodness_of_fit_ref 1.016
_refine_ls_hydrogen_treatment constr
_refine_ls_matrix_type full
_refine_ls_number_parameters 307
_refine_ls_number_reflns 3266
_refine_ls_number_restraints 26
_refine_ls_restrained_S_all 1.019
_refine_ls_R_factor_all 0.0703
_refine_ls_R_factor_gt 0.0577
_refine_ls_shift/su_max 0.107
_refine_ls_shift/su_mean 0.004
_refine_ls_structure_factor_coef Fsqd
_refine_ls_weighting_details 'calc w=1/[\s^2^(Fo^2^)+(0.0785P)^2^+78.4902P] where P=(Fo^2^+2Fc^2^)/3'
_refine_ls_weighting_scheme calc
_refine_ls_wR_factor_gt 0.1507
_refine_ls_wR_factor_ref 0.1630
_reflns_number_gt 2787
_reflns_number_total 3266
_reflns_threshold_expression >2sigma(I)
_cod_data_source_file c5dt02821c2.cif
_cod_data_source_block 4
_cod_depositor_comments
;
The following automatic conversions were performed:

'_symmetry_cell_setting' value 'Monoclinic' changed to 'monoclinic'
according to
/usr/data/users/saulius/crontab/automatic-downloads/rss-feeds/RSC/lib/dictionaries/cif_core.dic
dictionary named 'cif_core.dic' version 2.4.2 from 2011-04-26.

'_exptl_absorpt_correction_type' value 'Multi-scan' changed to
'multi-scan' according to
/usr/data/users/saulius/crontab/automatic-downloads/rss-feeds/RSC/lib/dictionaries/cif_core.dic
dictionary named 'cif_core.dic' version 2.4.2 from 2011-04-26.

'_exptl_crystal_density_meas' value 'not measured' was changed to '?'
- the value is perceived as not measured.

Automatic conversion script
Id: cif_fix_values 3271 2015-04-21 07:52:19Z andrius 

 Adding full bibliography for 7036549--7036553.cif.
;
_cod_original_sg_symbol_H-M P2/c
_cod_database_code 7036550

loop_
_symmetry_equiv_pos_as_xyz
'x, y, z'
'-x, y, -z+1/2'
'-x, -y, -z'
'x, -y, z-1/2'

loop_
_atom_site_label
_atom_site_type_symbol
_atom_site_fract_x
_atom_site_fract_y
_atom_site_fract_z
_atom_site_U_iso_or_equiv
_atom_site_adp_type
_atom_site_occupancy
_atom_site_symmetry_multiplicity
_atom_site_calc_flag
_atom_site_refinement_flags
_atom_site_disorder_assembly
_atom_site_disorder_group
C1 C 0.6536(9) 0.8450(12) 0.3005(12) 0.044(4) Uani 1 1 d . . .
H1 H 0.6862 0.9039 0.2678 0.053 Uiso 1 1 calc R . .
C2 C 0.5828(10) 0.8796(13) 0.3556(13) 0.050(4) Uani 1 1 d . . .
H2 H 0.5672 0.9601 0.3604 0.060 Uiso 1 1 calc R . .
C3 C 0.5347(9) 0.7950(13) 0.4037(12) 0.043(4) Uani 1 1 d . . .
H3 H 0.4855 0.8168 0.4423 0.052 Uiso 1 1 calc R . .
C4 C 0.5587(9) 0.6784(13) 0.3953(11) 0.043(3) Uani 1 1 d . . .
H4 H 0.5262 0.6182 0.4265 0.051 Uiso 1 1 calc R . .
C5 C 0.6321(9) 0.6526(12) 0.3395(10) 0.036(3) Uani 1 1 d . . .
C6 C 0.6680(9) 0.5341(11) 0.3381(11) 0.037(3) Uani 1 1 d . . .
H6 H 0.6380 0.4709 0.3685 0.044 Uiso 1 1 calc R . .
C7 C 0.8595(8) 0.3882(11) 0.3410(12) 0.040(3) Uani 1 1 d . . .
H7 H 0.8953 0.4526 0.3700 0.047 Uiso 1 1 calc R . .
C8 C 0.8972(8) 0.2719(10) 0.3454(10) 0.029(3) Uani 1 1 d . . .
C9 C 0.9834(9) 0.2456(11) 0.3986(12) 0.042(4) Uani 1 1 d . . .
H9 H 1.0231 0.3051 0.4301 0.050 Uiso 1 1 calc R . .
C10 C 1.0088(10) 0.1282(12) 0.4037(11) 0.041(3) Uani 1 1 d . . .
H10 H 1.0671 0.1062 0.4400 0.049 Uiso 1 1 calc R . .
C11 C 0.9520(9) 0.0448(11) 0.3579(10) 0.039(3) Uani 1 1 d . . .
H11 H 0.9694 -0.0355 0.3618 0.047 Uiso 1 1 calc R . .
C12 C 0.8676(8) 0.0791(11) 0.3050(10) 0.032(3) Uani 1 1 d . . .
H12 H 0.8280 0.0199 0.2728 0.039 Uiso 1 1 calc R . .
C13 C 0.8809(3) 0.5806(7) 0.1377(7) 0.042(3) Uani 1 1 d D A .
C14 C 0.8161(8) 0.8015(11) 0.1289(12) 0.039(3) Uani 1 1 d . A .
C15 C 0.8837(2) 0.7167(8) 0.3120(4) 0.0374(19) Uani 0.60 1 d PD A 1
C16 C 0.5931(9) 0.3361(12) 0.1678(11) 0.042(3) Uani 1 1 d . B .
C17 C 0.6549(5) 0.1153(4) 0.1502(8) 0.042(4) Uani 1 1 d D B .
C18 C 0.6512(2) 0.2051(8) 0.3417(3) 0.037(2) Uani 0.60 1 d PD B 1
C19 C 0.6946(2) 0.6166(8) 0.0973(4) 0.0467(14) Uani 0.40 1 d PD A 2
C20 C 0.7657(3) 0.2992(7) 0.1022(3) 0.0573(18) Uani 0.40 1 d PD B 2
Cl1 Cl 0.6615(2) 0.6029(5) 0.0703(3) 0.0467(14) Uani 0.60 1 d PD A 1
Cl2 Cl 0.7864(2) 0.3020(5) 0.0662(2) 0.0573(18) Uani 0.60 1 d PD B 1
Cl3 Cl 0.9021(3) 0.7313(6) 0.3542(3) 0.0374(19) Uani 0.40 1 d PD A 2
Cl4 Cl 0.6500(3) 0.1912(6) 0.3867(2) 0.037(2) Uani 0.40 1 d PD B 2
N1 N 0.6795(7) 0.7329(8) 0.2900(8) 0.028(2) Uani 1 1 d . A .
N2 N 0.7412(7) 0.5182(9) 0.2945(8) 0.034(3) Uani 1 1 d . A .
N3 N 0.7753(7) 0.4033(8) 0.2964(9) 0.034(3) Uani 1 1 d . A .
N4 N 0.8387(7) 0.1892(9) 0.2963(8) 0.029(2) Uani 1 1 d . B .
O1 O 0.9362(5) 0.5306(7) 0.0985(7) 0.048(3) Uani 1 1 d D . .
O2 O 0.8331(7) 0.8835(8) 0.0840(8) 0.046(3) Uani 1 1 d . . .
O3 O 0.9491(3) 0.7458(11) 0.3648(7) 0.045(4) Uani 0.60 1 d PDU A 1
O4 O 0.5267(6) 0.3860(9) 0.1389(8) 0.044(2) Uani 1 1 d . . .
O5 O 0.6228(7) 0.0346(6) 0.1066(7) 0.054(3) Uani 1 1 d D . .
O6 O 0.6006(4) 0.1733(11) 0.3979(5) 0.052(4) Uani 0.60 1 d PDU B 1
O7 O 0.6474(6) 0.5782(12) 0.0280(7) 0.0467(14) Uani 0.40 1 d PD A 2
O8 O 0.7750(11) 0.3408(12) 0.0234(5) 0.0573(18) Uani 0.40 1 d PD B 2
Re1 Re 0.78933(4) 0.66398(5) 0.20551(5) 0.03180(15) Uani 1 1 d D . .
Re2 Re 0.70512(4) 0.25403(5) 0.22020(5) 0.03712(17) Uani 1 1 d D . .

loop_
_atom_site_aniso_label
_atom_site_aniso_U_11
_atom_site_aniso_U_22
_atom_site_aniso_U_33
_atom_site_aniso_U_23
_atom_site_aniso_U_13
_atom_site_aniso_U_12
C1 0.030(6) 0.031(7) 0.067(9) -0.002(7) -0.007(6) 0.001(6)
C2 0.047(8) 0.030(7) 0.072(10) -0.001(7) 0.002(7) 0.009(6)
C3 0.035(7) 0.041(8) 0.053(9) -0.006(7) 0.006(6) 0.001(6)
C4 0.046(7) 0.047(8) 0.040(7) 0.008(6) 0.021(6) 0.012(6)
C5 0.047(7) 0.036(7) 0.029(6) 0.005(5) 0.019(5) -0.003(6)
C6 0.035(6) 0.019(6) 0.058(8) 0.008(6) 0.014(6) -0.003(5)
C7 0.027(6) 0.023(6) 0.067(9) 0.006(6) 0.001(6) -0.005(5)
C8 0.032(6) 0.023(6) 0.034(7) -0.007(5) 0.007(5) -0.004(5)
C9 0.033(6) 0.027(7) 0.066(9) 0.009(6) 0.007(6) -0.002(5)
C10 0.044(7) 0.039(8) 0.040(8) 0.005(6) 0.005(6) 0.004(6)
C11 0.051(7) 0.028(7) 0.038(7) -0.002(6) 0.012(6) 0.008(6)
C12 0.031(6) 0.026(6) 0.040(7) 0.006(6) 0.004(5) 0.004(5)
C13 0.044(7) 0.033(7) 0.046(8) 0.011(6) 0.001(6) -0.019(6)
C14 0.023(6) 0.027(7) 0.069(9) -0.018(6) 0.010(6) -0.001(5)
C15 0.034(3) 0.031(3) 0.049(5) 0.005(3) 0.012(3) 0.005(3)
C16 0.040(7) 0.032(7) 0.051(8) 0.006(6) -0.004(6) -0.021(6)
C17 0.037(7) 0.040(8) 0.049(8) 0.010(7) 0.005(6) -0.003(6)
C18 0.031(3) 0.027(3) 0.054(6) -0.005(4) 0.011(3) -0.009(3)
C19 0.064(3) 0.038(3) 0.041(3) -0.002(2) 0.017(3) 0.004(3)
C20 0.038(3) 0.040(3) 0.088(5) 0.010(3) -0.016(3) 0.004(2)
Cl1 0.064(3) 0.038(3) 0.041(3) -0.002(2) 0.017(3) 0.004(3)
Cl2 0.038(3) 0.040(3) 0.088(5) 0.010(3) -0.016(3) 0.004(2)
Cl3 0.034(3) 0.031(3) 0.049(5) 0.005(3) 0.012(3) 0.005(3)
Cl4 0.031(3) 0.027(3) 0.054(6) -0.005(4) 0.011(3) -0.009(3)
N1 0.033(5) 0.020(5) 0.031(5) -0.002(4) 0.008(4) 0.000(4)
N2 0.031(5) 0.017(5) 0.050(6) -0.001(5) -0.007(5) -0.001(4)
N3 0.033(5) 0.012(5) 0.057(7) 0.001(5) 0.003(5) -0.004(4)
N4 0.033(5) 0.025(5) 0.028(5) 0.002(4) 0.005(4) 0.008(4)
O1 0.043(5) 0.033(5) 0.071(7) -0.012(5) 0.016(5) -0.004(4)
O2 0.055(6) 0.030(5) 0.056(6) 0.008(5) 0.017(5) -0.009(4)
O3 0.034(6) 0.051(7) 0.055(7) 0.005(6) 0.028(6) 0.003(6)
O4 0.028(4) 0.044(5) 0.057(6) 0.005(5) -0.007(4) 0.002(4)
O5 0.063(6) 0.033(5) 0.066(7) -0.005(5) 0.001(5) -0.013(5)
O6 0.032(6) 0.053(7) 0.068(8) -0.006(6) -0.007(6) -0.004(6)
O7 0.064(3) 0.038(3) 0.041(3) -0.002(2) 0.017(3) 0.004(3)
O8 0.038(3) 0.040(3) 0.088(5) 0.010(3) -0.016(3) 0.004(2)
Re1 0.0290(3) 0.0196(3) 0.0474(3) 0.0000(2) 0.0071(2) -0.0035(2)
Re2 0.0350(3) 0.0237(3) 0.0505(4) 0.0008(3) -0.0041(3) -0.0016(2)

loop_
_atom_type_symbol
_atom_type_description
_atom_type_scat_dispersion_real
_atom_type_scat_dispersion_imag
_atom_type_scat_source
C C 0.0181 0.0091 'International Tables Vol C Tables 4.2.6.8 and 6.1.1.4'
H H 0.0000 0.0000 'International Tables Vol C Tables 4.2.6.8 and 6.1.1.4'
N N 0.0311 0.0180 'International Tables Vol C Tables 4.2.6.8 and 6.1.1.4'
O O 0.0492 0.0322 'International Tables Vol C Tables 4.2.6.8 and 6.1.1.4'
Cl Cl 0.3639 0.7018 'International Tables Vol C Tables 4.2.6.8 and 6.1.1.4'
Re Re -5.2083 5.8923 'International Tables Vol C Tables 4.2.6.8 and 6.1.1.4'

loop_
_geom_angle_atom_site_label_1
_geom_angle_atom_site_label_2
_geom_angle_atom_site_label_3
_geom_angle
N1 C1 C2 124.1(14)
N1 C1 H1 118.0
C2 C1 H1 118.0
C1 C2 C3 118.7(14)
C1 C2 H2 120.6
C3 C2 H2 120.6
C4 C3 C2 119.4(13)
C4 C3 H3 120.3
C2 C3 H3 120.3
C3 C4 C5 117.5(13)
C3 C4 H4 121.3
C5 C4 H4 121.3
N1 C5 C4 124.6(12)
N1 C5 C6 115.1(11)
C4 C5 C6 120.2(12)
N2 C6 C5 117.2(11)
N2 C6 H6 121.4
C5 C6 H6 121.4
N3 C7 C8 118.2(11)
N3 C7 H7 120.9
C8 C7 H7 120.9
N4 C8 C9 123.5(11)
N4 C8 C7 114.0(10)
C9 C8 C7 122.4(11)
C8 C9 C10 116.7(12)
C8 C9 H9 121.6
C10 C9 H9 121.6
C11 C10 C9 121.0(13)
C11 C10 H10 119.5
C9 C10 H10 119.5
C10 C11 C12 118.4(12)
C10 C11 H11 120.8
C12 C11 H11 120.8
N4 C12 C11 124.2(12)
N4 C12 H12 117.9
C11 C12 H12 117.9
O1 C13 Re1 179.0(8)
O2 C14 Re1 179.2(12)
O3 C15 Re1 169.8(6)
O4 C16 Re2 178.5(13)
O5 C17 Re2 177.9(8)
O6 C18 Re2 163.9(5)
O7 C19 Re1 170.4(7)
O8 C20 Re2 158.7(9)
C1 N1 C5 115.7(11)
C1 N1 Re1 128.5(9)
C5 N1 Re1 115.8(8)
C6 N2 N3 115.8(10)
C6 N2 Re1 117.4(8)
N3 N2 Re1 126.1(8)
C7 N3 N2 116.3(10)
C7 N3 Re2 117.7(8)
N2 N3 Re2 125.7(7)
C12 N4 C8 116.1(10)
C12 N4 Re2 127.7(8)
C8 N4 Re2 116.1(7)
C19 Re1 C14 91.2(5)
C19 Re1 C15 178.0(4)
C14 Re1 C15 87.0(5)
C19 Re1 C13 89.8(3)
C14 Re1 C13 88.6(5)
C15 Re1 C13 90.9(2)
C19 Re1 N1 88.2(3)
C14 Re1 N1 99.7(4)
C15 Re1 N1 91.4(3)
C13 Re1 N1 171.5(3)
C19 Re1 N2 85.9(4)
C14 Re1 N2 172.5(4)
C15 Re1 N2 95.9(4)
C13 Re1 N2 98.3(4)
N1 Re1 N2 73.3(4)
C19 Re1 Cl1 2.39(19)
C14 Re1 Cl1 92.4(4)
C15 Re1 Cl1 177.2(2)
C13 Re1 Cl1 91.9(2)
N1 Re1 Cl1 86.0(3)
N2 Re1 Cl1 84.4(3)
C19 Re1 Cl3 175.34(19)
C14 Re1 Cl3 89.7(4)
C15 Re1 Cl3 4.8(2)
C13 Re1 Cl3 94.8(2)
N1 Re1 Cl3 87.1(3)
N2 Re1 Cl3 92.6(3)
Cl1 Re1 Cl3 173.03(15)
C20 Re2 C18 176.7(2)
C20 Re2 C17 91.5(4)
C18 Re2 C17 88.9(4)
C20 Re2 C16 91.8(5)
C18 Re2 C16 91.4(5)
C17 Re2 C16 88.7(4)
C20 Re2 N3 85.4(4)
C18 Re2 N3 93.9(4)
C17 Re2 N3 174.2(4)
C16 Re2 N3 96.2(5)
C20 Re2 N4 89.4(3)
C18 Re2 N4 87.3(3)
C17 Re2 N4 101.5(3)
C16 Re2 N4 169.7(5)
N3 Re2 N4 73.6(4)
C20 Re2 Cl4 171.58(19)
C18 Re2 Cl4 5.34(16)
C17 Re2 Cl4 91.8(3)
C16 Re2 Cl4 96.0(4)
N3 Re2 Cl4 90.6(3)
N4 Re2 Cl4 82.4(3)
C20 Re2 Cl2 3.0(3)
C18 Re2 Cl2 174.4(2)
C17 Re2 Cl2 89.4(3)
C16 Re2 Cl2 93.8(4)
N3 Re2 Cl2 87.3(3)
N4 Re2 Cl2 87.8(3)
Cl4 Re2 Cl2 170.13(16)

loop_
_geom_bond_atom_site_label_1
_geom_bond_atom_site_label_2
_geom_bond_distance
C1 N1 1.344(17)
C1 C2 1.37(2)
C1 H1 0.9500
C2 C3 1.38(2)
C2 H2 0.9500
C3 C4 1.38(2)
C3 H3 0.9500
C4 C5 1.383(18)
C4 H4 0.9500
C5 N1 1.350(16)
C5 C6 1.449(18)
C6 N2 1.272(17)
C6 H6 0.9500
C7 N3 1.298(16)
C7 C8 1.433(18)
C7 H7 0.9500
C8 N4 1.373(15)
C8 C9 1.385(18)
C9 C10 1.389(19)
C9 H9 0.9500
C10 C11 1.348(19)
C10 H10 0.9500
C11 C12 1.384(18)
C11 H11 0.9500
C12 N4 1.324(16)
C12 H12 0.9500
C13 O1 1.150(2)
C13 Re1 1.925(6)
C14 O2 1.144(17)
C14 Re1 1.920(14)
C15 O3 1.151(2)
C15 Re1 1.921(2)
C16 O4 1.142(16)
C16 Re2 1.925(14)
C17 O5 1.150(2)
C17 Re2 1.924(6)
C18 O6 1.151(2)
C18 Re2 1.922(2)
C19 O7 1.151(2)
C19 Re1 1.921(2)
C20 O8 1.150(2)
C20 Re2 1.921(2)
Cl1 Re1 2.4937(19)
Cl2 Re2 2.4940(19)
Cl3 Re1 2.496(2)
Cl4 Re2 2.494(2)
N1 Re1 2.180(10)
N2 N3 1.399(14)
N2 Re1 2.184(10)
N3 Re2 2.162(10)
N4 Re2 2.193(10)
